data_4133914
loop_
_publ_author_name
'Jin, Shengfei'
'Dang, Hang T.'
'Haug, Graham C.'
'He, Ru'
'Nguyen, Viet D.'
'Nguyen, Vu T.'
'Arman, Hadi D.'
'Schanze, Kirk S.'
'Larionov, Oleg V.'

_publ_section_title
;
 Visible Light-Induced Borylation of C-O, C-N, and C-X Bonds.
;
_journal_issue 3
_journal_name_full 'Journal of the American Chemical Society'
_journal_page_first 1603
_journal_page_last 1613
_journal_paper_doi 10.1021/jacs.9b12519
_journal_volume 142
_journal_year 2020
_chemical_formula_moiety 'C21 H24 B N O3'
_chemical_formula_sum 'C21 H24 B N O3'
_chemical_formula_weight 349.22
_space_group_crystal_system triclinic
_space_group_IT_number 2
_space_group_name_Hall '-P 1'
_space_group_name_H-M_alt 'P -1'
_atom_sites_solution_hydrogens geom
_atom_sites_solution_primary dual
_audit_creation_date 2019-07-11
_audit_creation_method
;
Olex2 1.2
(compiled 2018.05.29 svn.r3508 for OlexSys, GUI svn.r5506)
;
_cell_angle_alpha 100.926(2)
_cell_angle_beta 101.026(2)
_cell_angle_gamma 94.341(2)
_cell_formula_units_Z 2
_cell_length_a 7.9153(2)
_cell_length_b 9.4724(2)
_cell_length_c 12.8773(2)
_cell_measurement_reflns_used 15677
_cell_measurement_temperature 98(2)
_cell_measurement_theta_max 29.5860
_cell_measurement_theta_min 2.6200
_cell_volume 924.20(4)
_computing_cell_refinement 'CrysAlisPro 1.171.40.54a (Rigaku OD, 2019)'
_computing_data_collection 'CrysAlisPro 1.171.40.54a (Rigaku OD, 2019)'
_computing_data_reduction 'CrysAlisPro 1.171.40.54a (Rigaku OD, 2019)'
_computing_molecular_graphics 'Olex2 (Dolomanov et al., 2009)'
_computing_publication_material 'Olex2 (Dolomanov et al., 2009)'
_computing_structure_refinement 'ShelXL (Sheldrick, 2015)'
_computing_structure_solution 'ShelXT (Sheldrick, 2015)'
_diffrn_ambient_temperature 98(2)
_diffrn_detector 'CCD plate'
_diffrn_measured_fraction_theta_full 0.999
_diffrn_measured_fraction_theta_max 0.999
_diffrn_measurement_details
;
List of Runs (angles in degrees, time in seconds):

  # Type    Start    End  Width  t~exp~   \w     \q     \k     \f   Frames
--------------------------------------------------------------------------
  1  \w    -97.00  82.00   1.00   20.00    --   -7.70   0.00  60.00  179
  2  \w    -97.00  26.00   1.00   20.00    --   -7.70 -72.00-120.00  123
  3  \w    -97.00  23.00   1.00   20.00    --   -7.70 -57.00  30.00  120
  4  \w    -38.00  82.00   1.00   20.00    --   -7.70  57.00 -90.00  120
  5  \w    -38.00  82.00   1.00   20.00    --   -7.70  57.00  30.00  120
  6  \w    -38.00  82.00   1.00   20.00    --   -7.70  57.00-150.00  120
  7  \w    -41.00  82.00   1.00   20.00    --   -7.70  72.00 -30.00  123
  8  \w    -41.00  33.00   1.00   20.00    --   -7.70  72.00  90.00   74
  9  \w    -38.00  82.00   1.00   20.00    --   -7.70  57.00 150.00  120
;
_diffrn_measurement_device 'four-circle diffractometer'
_diffrn_measurement_device_type 'XtaLAB AFC12 (RCD3): Kappa single'
_diffrn_measurement_method '\w scans'
_diffrn_orient_matrix_type 'CrysAlisPro convention (1999,Acta A55,543-557)'
_diffrn_orient_matrix_UB_11 0.0183783000
_diffrn_orient_matrix_UB_12 -0.0641840000
_diffrn_orient_matrix_UB_13 0.0185618000
_diffrn_orient_matrix_UB_21 0.0190533000
_diffrn_orient_matrix_UB_22 -0.0303140000
_diffrn_orient_matrix_UB_23 -0.0506075000
_diffrn_orient_matrix_UB_31 0.0880241000
_diffrn_orient_matrix_UB_32 0.0292763000
_diffrn_orient_matrix_UB_33 0.0196611000
_diffrn_radiation_monochromator mirror
_diffrn_radiation_probe x-ray
_diffrn_radiation_type MoK\a
_diffrn_radiation_wavelength 0.71073
_diffrn_reflns_av_R_equivalents 0.0353
_diffrn_reflns_av_unetI/netI 0.0167
_diffrn_reflns_Laue_measured_fraction_full 0.999
_diffrn_reflns_Laue_measured_fraction_max 0.999
_diffrn_reflns_limit_h_max 9
_diffrn_reflns_limit_h_min -9
_diffrn_reflns_limit_k_max 11
_diffrn_reflns_limit_k_min -11
_diffrn_reflns_limit_l_max 15
_diffrn_reflns_limit_l_min -15
_diffrn_reflns_number 29094
_diffrn_reflns_point_group_measured_fraction_full 0.999
_diffrn_reflns_point_group_measured_fraction_max 0.999
_diffrn_reflns_theta_full 25.242
_diffrn_reflns_theta_max 25.500
_diffrn_reflns_theta_min 2.205
_diffrn_source 'Rotating-anode X-ray tube'
_diffrn_source_type 'Rigaku (Mo) X-ray Source'
_exptl_absorpt_coefficient_mu 0.082
_exptl_absorpt_correction_T_max 1.00000
_exptl_absorpt_correction_T_min 0.99134
_exptl_absorpt_correction_type multi-scan
_exptl_absorpt_process_details
;
CrysAlisPro 1.171.40.54a (Rigaku Oxford Diffraction, 2019)
Empirical absorption correction using spherical harmonics,
 implemented in SCALE3 ABSPACK scaling algorithm.
;
_exptl_crystal_colour 'clear colourless'
_exptl_crystal_colour_lustre clear
_exptl_crystal_colour_primary colourless
_exptl_crystal_density_diffrn 1.255
_exptl_crystal_description plate
_exptl_crystal_F_000 372
_exptl_crystal_size_max 0.33
_exptl_crystal_size_mid 0.3
_exptl_crystal_size_min 0.17
_refine_diff_density_max 0.293
_refine_diff_density_min -0.216
_refine_diff_density_rms 0.036
_refine_ls_extinction_method none
_refine_ls_goodness_of_fit_ref 1.055
_refine_ls_hydrogen_treatment constr
_refine_ls_matrix_type full
_refine_ls_number_parameters 239
_refine_ls_number_reflns 3446
_refine_ls_number_restraints 0
_refine_ls_restrained_S_all 1.055
_refine_ls_R_factor_all 0.0464
_refine_ls_R_factor_gt 0.0458
_refine_ls_shift/su_max 0.000
_refine_ls_shift/su_mean 0.000
_refine_ls_structure_factor_coef Fsqd
_refine_ls_weighting_details 'w=1/[\s^2^(Fo^2^)+(0.0400P)^2^+0.7000P] where P=(Fo^2^+2Fc^2^)/3'
_refine_ls_weighting_scheme calc
_refine_ls_wR_factor_gt 0.1051
_refine_ls_wR_factor_ref 0.1055
_reflns_Friedel_coverage 0.000
_reflns_number_gt 3414
_reflns_number_total 3446
_reflns_threshold_expression 'I > 2\s(I)'
_cod_data_source_file cd1888.cif
_cod_data_source_block cd1888
_cod_depositor_comments 'Adding full bibliography for 4133912--4133933.cif.'
_cod_original_cell_volume 924.20(3)
_cod_database_code 4133914
_shelx_shelxl_version_number 2016/6
_chemical_oxdiff_formula N1O3C12B1H12
_chemical_oxdiff_usercomment 'Sample HDA669-1'
_shelx_space_group_comment
;
The symmetry employed for this shelxl refinement is uniquely defined
by the following loop, which should always be used as a source of
symmetry information in preference to the above space-group names.
They are only intended as comments.
;
_shelx_estimated_absorpt_t_max 0.986
_shelx_estimated_absorpt_t_min 0.973
_reflns_odcompleteness_completeness 99.89
_reflns_odcompleteness_iscentric 1
_reflns_odcompleteness_theta 26.32
_olex2_refinement_description
;
1. Fixed Uiso
 At 1.2 times of:
  All C(H) groups, All C(H,H) groups
 At 1.5 times of:
  All C(H,H,H) groups
2.a Secondary CH2 refined with riding coordinates:
 C8(H8A,H8B), C7(H7A,H7B)
2.b Aromatic/amide H refined with riding coordinates:
 C11(H11), C12(H12), C15(H15), C14(H14), C5(H5), C2(H2), C4(H4), C3(H3)
2.c Idealised Me refined as rotating group:
 C19(H19A,H19B,H19C), C21(H21A,H21B,H21C), C18(H18A,H18B,H18C), C20(H20A,H20B,
 H20C)
;
_olex2_exptl_crystal_mounting_method 'nylon loop'
_olex2_submission_special_instructions 'No special instructions were received'
_oxdiff_exptl_absorpt_empirical_details
;
Empirical correction (ABSPACK) includes:
- Absorption correction using spherical harmonics
- Frame scaling
;
_oxdiff_exptl_absorpt_empirical_full_max 1.041
_oxdiff_exptl_absorpt_empirical_full_min 0.970

loop_
_space_group_symop_operation_xyz
'x, y, z'
'-x, -y, -z'

loop_
_atom_site_label
_atom_site_type_symbol
_atom_site_fract_x
_atom_site_fract_y
_atom_site_fract_z
_atom_site_U_iso_or_equiv
_atom_site_adp_type
_atom_site_occupancy
_atom_site_site_symmetry_order
_atom_site_calc_flag
_atom_site_refinement_flags_posn
O3 O 0.13349(14) 0.69734(12) 0.12504(9) 0.0221(3) Uani 1 1 d .
O2 O 0.39530(14) 0.62528(12) 0.10049(9) 0.0215(3) Uani 1 1 d .
O1 O 0.20888(14) 0.37743(12) 0.59189(8) 0.0214(3) Uani 1 1 d .
N1 N 0.28033(16) 0.17037(14) 0.49737(10) 0.0177(3) Uani 1 1 d .
C10 C 0.25939(19) 0.38514(15) 0.41742(12) 0.0162(3) Uani 1 1 d .
C9 C 0.24789(18) 0.31177(16) 0.50985(12) 0.0164(3) Uani 1 1 d .
C11 C 0.4042(2) 0.38975(17) 0.37067(12) 0.0199(3) Uani 1 1 d .
H11 H 0.499604 0.340308 0.394466 0.024 Uiso 1 1 calc R
C6 C 0.22966(19) -0.06325(17) 0.51997(13) 0.0196(3) Uani 1 1 d .
C1 C 0.25637(19) 0.08165(17) 0.57214(12) 0.0182(3) Uani 1 1 d .
C12 C 0.4090(2) 0.46670(17) 0.28925(12) 0.0200(3) Uani 1 1 d .
H12 H 0.508119 0.469036 0.257755 0.024 Uiso 1 1 calc R
C15 C 0.12160(19) 0.46019(15) 0.38279(12) 0.0158(3) Uani 1 1 d .
H15 H 0.023064 0.458580 0.414830 0.019 Uiso 1 1 calc R
C13 C 0.2706(2) 0.54073(16) 0.25289(12) 0.0180(3) Uani 1 1 d .
C8 C 0.2905(2) 0.07729(17) 0.39253(13) 0.0219(3) Uani 1 1 d .
H8A H 0.410035 0.086660 0.380083 0.026 Uiso 1 1 calc R
H8B H 0.211384 0.104378 0.331927 0.026 Uiso 1 1 calc R
C14 C 0.12770(19) 0.53685(16) 0.30215(12) 0.0174(3) Uani 1 1 d .
H14 H 0.033163 0.587897 0.279691 0.021 Uiso 1 1 calc R
C16 C 0.3258(2) 0.68416(17) 0.00560(12) 0.0206(3) Uani 1 1 d .
C19 C 0.2491(2) 0.55611(18) -0.08549(13) 0.0237(4) Uani 1 1 d .
H19A H 0.337989 0.491707 -0.097056 0.036 Uiso 1 1 calc GR
H19B H 0.207443 0.590557 -0.151889 0.036 Uiso 1 1 calc GR
H19C H 0.152109 0.503170 -0.066483 0.036 Uiso 1 1 calc GR
C5 C 0.1994(2) -0.17037(18) 0.57614(14) 0.0252(4) Uani 1 1 d .
H5 H 0.179920 -0.269405 0.540460 0.030 Uiso 1 1 calc R
C17 C 0.1866(2) 0.77591(17) 0.04683(13) 0.0218(3) Uani 1 1 d .
C2 C 0.2571(2) 0.12326(18) 0.68170(13) 0.0241(4) Uani 1 1 d .
H2 H 0.277511 0.222250 0.717483 0.029 Uiso 1 1 calc R
C21 C 0.0276(2) 0.78121(19) -0.03854(14) 0.0267(4) Uani 1 1 d .
H21A H -0.025786 0.682426 -0.072664 0.040 Uiso 1 1 calc GR
H21B H 0.061442 0.829672 -0.093502 0.040 Uiso 1 1 calc GR
H21C H -0.055674 0.834943 -0.004679 0.040 Uiso 1 1 calc GR
C7 C 0.2354(2) -0.07799(17) 0.40224(13) 0.0243(4) Uani 1 1 d .
H7A H 0.120247 -0.115637 0.355517 0.029 Uiso 1 1 calc R
H7B H 0.320861 -0.143547 0.382038 0.029 Uiso 1 1 calc R
C18 C 0.4737(2) 0.77004(19) -0.02311(14) 0.0265(4) Uani 1 1 d .
H18A H 0.532150 0.844252 0.040100 0.040 Uiso 1 1 calc GR
H18B H 0.427906 0.816547 -0.082699 0.040 Uiso 1 1 calc GR
H18C H 0.556620 0.704750 -0.045242 0.040 Uiso 1 1 calc GR
C4 C 0.1979(2) -0.13072(19) 0.68547(14) 0.0284(4) Uani 1 1 d .
H4 H 0.177004 -0.202992 0.725017 0.034 Uiso 1 1 calc R
C20 C 0.2610(2) 0.92737(18) 0.10991(14) 0.0283(4) Uani 1 1 d .
H20A H 0.174058 0.971859 0.146088 0.042 Uiso 1 1 calc GR
H20B H 0.292731 0.986229 0.060146 0.042 Uiso 1 1 calc GR
H20C H 0.364157 0.921628 0.164145 0.042 Uiso 1 1 calc GR
C3 C 0.2268(2) 0.01395(19) 0.73702(14) 0.0293(4) Uani 1 1 d .
H3 H 0.226012 0.039280 0.811909 0.035 Uiso 1 1 calc R
B1 B 0.2681(2) 0.62305(19) 0.15858(14) 0.0200(4) Uani 1 1 d .

loop_
_atom_site_aniso_label
_atom_site_aniso_U_11
_atom_site_aniso_U_22
_atom_site_aniso_U_33
_atom_site_aniso_U_23
_atom_site_aniso_U_13
_atom_site_aniso_U_12
O3 0.0251(6) 0.0240(6) 0.0226(6) 0.0118(5) 0.0103(5) 0.0047(5)
O2 0.0213(6) 0.0279(6) 0.0185(6) 0.0102(5) 0.0061(4) 0.0038(5)
O1 0.0251(6) 0.0245(6) 0.0177(6) 0.0058(5) 0.0088(4) 0.0082(5)
N1 0.0215(7) 0.0181(6) 0.0147(6) 0.0054(5) 0.0046(5) 0.0034(5)
C10 0.0198(7) 0.0136(7) 0.0147(7) 0.0020(6) 0.0036(6) 0.0013(6)
C9 0.0129(7) 0.0199(7) 0.0166(7) 0.0047(6) 0.0024(6) 0.0023(6)
C11 0.0198(8) 0.0210(8) 0.0202(8) 0.0060(6) 0.0050(6) 0.0043(6)
C6 0.0151(7) 0.0210(8) 0.0223(8) 0.0056(6) 0.0018(6) 0.0022(6)
C1 0.0143(7) 0.0208(8) 0.0204(8) 0.0090(6) 0.0005(6) 0.0025(6)
C12 0.0199(8) 0.0214(8) 0.0193(8) 0.0028(6) 0.0085(6) -0.0006(6)
C15 0.0175(7) 0.0151(7) 0.0148(7) 0.0012(6) 0.0053(6) 0.0008(6)
C13 0.0238(8) 0.0148(7) 0.0149(7) 0.0022(6) 0.0046(6) 0.0000(6)
C8 0.0288(8) 0.0199(8) 0.0175(8) 0.0029(6) 0.0068(6) 0.0034(6)
C14 0.0201(7) 0.0149(7) 0.0172(7) 0.0034(6) 0.0035(6) 0.0032(6)
C16 0.0216(8) 0.0247(8) 0.0178(8) 0.0103(6) 0.0047(6) 0.0019(6)
C19 0.0253(8) 0.0273(9) 0.0208(8) 0.0085(7) 0.0071(7) 0.0026(7)
C5 0.0222(8) 0.0209(8) 0.0312(9) 0.0090(7) 0.0002(7) -0.0008(6)
C17 0.0260(8) 0.0229(8) 0.0203(8) 0.0109(6) 0.0082(7) 0.0025(6)
C2 0.0290(9) 0.0236(8) 0.0179(8) 0.0062(6) -0.0006(6) 0.0004(7)
C21 0.0275(9) 0.0295(9) 0.0270(9) 0.0128(7) 0.0067(7) 0.0079(7)
C7 0.0300(9) 0.0193(8) 0.0240(8) 0.0040(6) 0.0075(7) 0.0020(7)
C18 0.0247(8) 0.0336(9) 0.0224(8) 0.0091(7) 0.0072(7) -0.0037(7)
C4 0.0283(9) 0.0303(9) 0.0277(9) 0.0181(7) -0.0008(7) -0.0041(7)
C20 0.0385(10) 0.0235(9) 0.0249(9) 0.0078(7) 0.0090(7) 0.0031(7)
C3 0.0344(9) 0.0350(10) 0.0174(8) 0.0114(7) -0.0006(7) -0.0025(8)
B1 0.0211(9) 0.0186(8) 0.0195(9) 0.0026(7) 0.0048(7) -0.0007(7)

loop_
_atom_type_symbol
_atom_type_description
_atom_type_scat_dispersion_real
_atom_type_scat_dispersion_imag
_atom_type_scat_source
C C 0.0033 0.0016 'International Tables Vol C Tables 4.2.6.8 and 6.1.1.4'
H H 0.0000 0.0000 'International Tables Vol C Tables 4.2.6.8 and 6.1.1.4'
B B 0.0013 0.0007 'International Tables Vol C Tables 4.2.6.8 and 6.1.1.4'
N N 0.0061 0.0033 'International Tables Vol C Tables 4.2.6.8 and 6.1.1.4'
O O 0.0106 0.0060 'International Tables Vol C Tables 4.2.6.8 and 6.1.1.4'

loop_
_geom_angle_atom_site_label_1
_geom_angle_atom_site_label_2
_geom_angle_atom_site_label_3
_geom_angle
B1 O3 C17 106.63(12)
B1 O2 C16 106.54(12)
C9 N1 C1 123.90(13)
C9 N1 C8 124.21(12)
C1 N1 C8 109.34(12)
C11 C10 C9 123.35(13)
C15 C10 C9 117.19(13)
C15 C10 C11 119.31(14)
O1 C9 N1 122.44(14)
O1 C9 C10 120.31(13)
N1 C9 C10 117.24(13)
C10 C11 H11 120.0
C12 C11 C10 119.99(14)
C12 C11 H11 120.0
C1 C6 C7 110.57(14)
C5 C6 C1 120.38(15)
C5 C6 C7 129.03(15)
C6 C1 N1 109.86(13)
C2 C1 N1 128.68(14)
C2 C1 C6 121.46(14)
C11 C12 H12 119.4
C11 C12 C13 121.18(14)
C13 C12 H12 119.4
C10 C15 H15 119.8
C14 C15 C10 120.33(14)
C14 C15 H15 119.8
C12 C13 C14 117.94(14)
C12 C13 B1 122.66(14)
C14 C13 B1 119.38(14)
N1 C8 H8A 110.7
N1 C8 H8B 110.7
N1 C8 C7 105.32(12)
H8A C8 H8B 108.8
C7 C8 H8A 110.7
C7 C8 H8B 110.7
C15 C14 C13 121.23(14)
C15 C14 H14 119.4
C13 C14 H14 119.4
O2 C16 C19 106.84(12)
O2 C16 C17 101.77(11)
O2 C16 C18 108.51(13)
C19 C16 C17 113.39(13)
C19 C16 C18 110.46(13)
C18 C16 C17 115.08(13)
C16 C19 H19A 109.5
C16 C19 H19B 109.5
C16 C19 H19C 109.5
H19A C19 H19B 109.5
H19A C19 H19C 109.5
H19B C19 H19C 109.5
C6 C5 H5 120.5
C6 C5 C4 118.96(15)
C4 C5 H5 120.5
O3 C17 C16 102.12(12)
O3 C17 C21 108.26(13)
O3 C17 C20 106.33(13)
C21 C17 C16 115.11(13)
C21 C17 C20 110.77(14)
C20 C17 C16 113.39(14)
C1 C2 H2 121.3
C1 C2 C3 117.36(15)
C3 C2 H2 121.3
C17 C21 H21A 109.5
C17 C21 H21B 109.5
C17 C21 H21C 109.5
H21A C21 H21B 109.5
H21A C21 H21C 109.5
H21B C21 H21C 109.5
C6 C7 C8 103.76(13)
C6 C7 H7A 111.0
C6 C7 H7B 111.0
C8 C7 H7A 111.0
C8 C7 H7B 111.0
H7A C7 H7B 109.0
C16 C18 H18A 109.5
C16 C18 H18B 109.5
C16 C18 H18C 109.5
H18A C18 H18B 109.5
H18A C18 H18C 109.5
H18B C18 H18C 109.5
C5 C4 H4 119.9
C3 C4 C5 120.19(15)
C3 C4 H4 119.9
C17 C20 H20A 109.5
C17 C20 H20B 109.5
C17 C20 H20C 109.5
H20A C20 H20B 109.5
H20A C20 H20C 109.5
H20B C20 H20C 109.5
C2 C3 H3 119.2
C4 C3 C2 121.64(16)
C4 C3 H3 119.2
O3 B1 C13 122.14(14)
O2 B1 O3 113.84(14)
O2 B1 C13 124.00(15)

loop_
_geom_bond_atom_site_label_1
_geom_bond_atom_site_label_2
_geom_bond_distance
O3 C17 1.4641(18)
O3 B1 1.367(2)
O2 C16 1.4679(18)
O2 B1 1.365(2)
O1 C9 1.2260(18)
N1 C9 1.368(2)
N1 C1 1.4219(19)
N1 C8 1.4857(19)
C10 C9 1.501(2)
C10 C11 1.395(2)
C10 C15 1.395(2)
C11 H11 0.9500
C11 C12 1.390(2)
C6 C1 1.390(2)
C6 C5 1.385(2)
C6 C7 1.506(2)
C1 C2 1.390(2)
C12 H12 0.9500
C12 C13 1.398(2)
C15 H15 0.9500
C15 C14 1.381(2)
C13 C14 1.400(2)
C13 B1 1.561(2)
C8 H8A 0.9900
C8 H8B 0.9900
C8 C7 1.537(2)
C14 H14 0.9500
C16 C19 1.514(2)
C16 C17 1.563(2)
C16 C18 1.518(2)
C19 H19A 0.9800
C19 H19B 0.9800
C19 H19C 0.9800
C5 H5 0.9500
C5 C4 1.389(2)
C17 C21 1.515(2)
C17 C20 1.521(2)
C2 H2 0.9500
C2 C3 1.395(2)
C21 H21A 0.9800
C21 H21B 0.9800
C21 H21C 0.9800
C7 H7A 0.9900
C7 H7B 0.9900
C18 H18A 0.9800
C18 H18B 0.9800
C18 H18C 0.9800
C4 H4 0.9500
C4 C3 1.386(3)
C20 H20A 0.9800
C20 H20B 0.9800
C20 H20C 0.9800
C3 H3 0.9500
